data_4080959
loop_
_publ_author_name
'Yang, Wei'
'Wang, Dawei'
'Song, Qijun'
'Zhang, Song'
'Wang, Quan'
'Ding, Yuqiang'

_publ_section_title
;
 Phosphorescent Cyclometalated Iridium(III) Complexes Based on Amidate
 Ancillary Ligands: Their Synthesis and Photophysical Properties
;
_journal_issue 15
_journal_name_full Organometallics
_journal_page_first 4130
_journal_paper_doi 10.1021/om400275m
_journal_volume 32
_journal_year 2013
_chemical_formula_moiety 'C38 H25 F3 Ir N3 O, C H2 Cl2'
_chemical_formula_sum 'C39 H27 Cl2 F3 Ir N3 O'
_chemical_formula_weight 873.74
_chemical_name_systematic
; 
 ? 
;
_space_group_IT_number 14
_symmetry_cell_setting monoclinic
_symmetry_space_group_name_Hall '-P 2ybc'
_symmetry_space_group_name_H-M 'P 1 21/c 1'
_atom_sites_solution_hydrogens geom
_atom_sites_solution_primary direct
_atom_sites_solution_secondary difmap
_audit_creation_method SHELXL-97
_cell_angle_alpha 90.00
_cell_angle_beta 112.209(2)
_cell_angle_gamma 90.00
_cell_formula_units_Z 4
_cell_length_a 11.7451(10)
_cell_length_b 20.5523(17)
_cell_length_c 15.3201(13)
_cell_measurement_reflns_used 1820
_cell_measurement_temperature 296(2)
_cell_measurement_theta_max 26.80
_cell_measurement_theta_min 2.71
_cell_volume 3423.7(5)
_computing_cell_refinement 'CrystalClear (Rigaku Inc., 2007)'
_computing_data_collection 'CrystalClear (Rigaku Inc., 2007)'
_computing_data_reduction 'CrystalClear (Rigaku Inc., 2007)'
_computing_structure_refinement 'SHELXL-97 (Sheldrick, 1997)'
_computing_structure_solution 'SHELXS-97 (Sheldrick, 1990)'
_diffrn_ambient_temperature 296(2)
_diffrn_detector_area_resol_mean 28.5714
_diffrn_measured_fraction_theta_full 0.981
_diffrn_measured_fraction_theta_max 0.981
_diffrn_measurement_device_type 'Rigaku Saturn'
_diffrn_measurement_method \w
_diffrn_radiation_monochromator graphite
_diffrn_radiation_source 'fine-focus sealed tube'
_diffrn_radiation_type MoK\a
_diffrn_radiation_wavelength 0.71073
_diffrn_reflns_av_R_equivalents 0.0378
_diffrn_reflns_av_sigmaI/netI 0.0394
_diffrn_reflns_limit_h_max 15
_diffrn_reflns_limit_h_min -15
_diffrn_reflns_limit_k_max 22
_diffrn_reflns_limit_k_min -25
_diffrn_reflns_limit_l_max 15
_diffrn_reflns_limit_l_min -20
_diffrn_reflns_number 22514
_diffrn_reflns_theta_full 27.88
_diffrn_reflns_theta_max 27.88
_diffrn_reflns_theta_min 1.74
_exptl_absorpt_coefficient_mu 4.109
_exptl_absorpt_correction_T_max 0.9865
_exptl_absorpt_correction_T_min 0.9802
_exptl_absorpt_correction_type multi-scan
_exptl_absorpt_process_details 'Jacobson, R. (1998) Private communication'
_exptl_crystal_colour red
_exptl_crystal_density_diffrn 1.695
_exptl_crystal_density_method 'not measured'
_exptl_crystal_description block
_exptl_crystal_F_000 1712
_exptl_crystal_size_max 0.30
_exptl_crystal_size_mid 0.28
_exptl_crystal_size_min 0.26
_refine_diff_density_max 1.016
_refine_diff_density_min -1.254
_refine_diff_density_rms 0.116
_refine_ls_extinction_method none
_refine_ls_goodness_of_fit_ref 1.007
_refine_ls_hydrogen_treatment constr
_refine_ls_matrix_type full
_refine_ls_number_parameters 498
_refine_ls_number_reflns 8017
_refine_ls_number_restraints 163
_refine_ls_restrained_S_all 1.011
_refine_ls_R_factor_all 0.0355
_refine_ls_R_factor_gt 0.0246
_refine_ls_shift/su_max 0.003
_refine_ls_shift/su_mean 0.000
_refine_ls_structure_factor_coef Fsqd
_refine_ls_weighting_details 'calc w=1/[\s^2^(Fo^2^)+(0.0189P)^2^+2.3000P] where P=(Fo^2^+2Fc^2^)/3'
_refine_ls_weighting_scheme calc
_refine_ls_wR_factor_gt 0.0531
_refine_ls_wR_factor_ref 0.0569
_reflns_number_gt 6759
_reflns_number_total 8017
_reflns_threshold_expression >2sigma(I)
_cod_data_source_file om400275m_si_001.cif
_cod_data_source_block 2b
_cod_depositor_comments
;
The following automatic conversions were performed:

'_exptl_absorpt_correction_type' value 'Multi-scan' changed to
'multi-scan' according to
/home/saulius/struct/CIF-dictionaries/cif_core.dic dictionary named
'cif_core.dic' version 2.4.2 from 2011-04-26.

Automatic conversion script
Id: cif_fix_values 1891 2012-01-12 08:04:46Z andrius 
;
_cod_original_sg_symbol_H-M 'P 21/c'
_cod_database_code 4080959

loop_
_symmetry_equiv_pos_as_xyz
'x, y, z'
'-x, y+1/2, -z+1/2'
'-x, -y, -z'
'x, -y-1/2, z-1/2'

loop_
_atom_site_label
_atom_site_type_symbol
_atom_site_fract_x
_atom_site_fract_y
_atom_site_fract_z
_atom_site_U_iso_or_equiv
_atom_site_adp_type
_atom_site_occupancy
_atom_site_symmetry_multiplicity
_atom_site_calc_flag
_atom_site_refinement_flags
_atom_site_disorder_assembly
_atom_site_disorder_group
Ir1 Ir 0.421040(9) 0.354338(5) 0.333796(7) 0.03010(4) Uani 1 1 d . . .
F1 F 0.2096(4) 0.46023(16) 0.03093(19) 0.0974(13) Uani 0.913(6) 1 d PDU A 1
F2 F 0.1494(4) 0.51478(18) 0.1222(3) 0.1244(17) Uani 0.913(6) 1 d PDU A 1
F3 F 0.3269(4) 0.53095(19) 0.1214(3) 0.1211(19) Uani 0.913(6) 1 d PDU A 1
F1A F 0.332(2) 0.4841(17) 0.079(2) 0.104(9) Uani 0.087(6) 1 d PDU A 2
F2A F 0.1404(17) 0.4796(16) 0.0458(19) 0.104(10) Uani 0.087(6) 1 d PDU A 2
F3A F 0.251(4) 0.5439(7) 0.1513(17) 0.092(9) Uani 0.087(6) 1 d PDU A 2
O1 O 0.38858(19) 0.45540(9) 0.26739(15) 0.0408(5) Uani 1 1 d . . .
N1 N 0.3415(2) 0.39168(11) 0.42271(16) 0.0341(5) Uani 1 1 d . . .
N2 N 0.5169(2) 0.30990(12) 0.26107(17) 0.0367(5) Uani 1 1 d . . .
N3 N 0.2671(2) 0.37480(11) 0.19302(16) 0.0364(5) Uani 1 1 d . . .
C1 C 0.5712(3) 0.36993(13) 0.4480(2) 0.0332(6) Uani 1 1 d . . .
C2 C 0.6929(3) 0.35380(15) 0.4625(2) 0.0427(7) Uani 1 1 d . . .
H2 H 0.7090 0.3273 0.4193 0.051 Uiso 1 1 calc R . .
C3 C 0.5512(3) 0.40692(12) 0.51782(19) 0.0340(6) Uani 1 1 d . . .
C4 C 0.6499(3) 0.43017(15) 0.5959(2) 0.0446(7) Uani 1 1 d . . .
H4 H 0.6354 0.4559 0.6406 0.053 Uiso 1 1 calc R . .
C5 C 0.7891(3) 0.37675(18) 0.5402(2) 0.0508(8) Uani 1 1 d . . .
H5 H 0.8695 0.3663 0.5481 0.061 Uiso 1 1 calc R . .
C6 C 0.7680(3) 0.41495(16) 0.6065(2) 0.0518(8) Uani 1 1 d . . .
H6 H 0.8339 0.4304 0.6584 0.062 Uiso 1 1 calc R . .
C7 C 0.4227(3) 0.41726(12) 0.5030(2) 0.0350(6) Uani 1 1 d . . .
C8 C 0.2172(3) 0.39322(13) 0.4077(2) 0.0383(6) Uani 1 1 d . . .
C9 C 0.1763(3) 0.42513(15) 0.4731(3) 0.0487(8) Uani 1 1 d . . .
C10 C 0.3841(3) 0.44909(14) 0.5696(2) 0.0481(8) Uani 1 1 d . . .
H10 H 0.4422 0.4668 0.6241 0.058 Uiso 1 1 calc R . .
C11 C 0.0481(4) 0.42489(18) 0.4534(3) 0.0615(10) Uani 1 1 d . . .
H11 H 0.0191 0.4455 0.4949 0.074 Uiso 1 1 calc R . .
C12 C 0.2631(4) 0.45354(15) 0.5536(3) 0.0562(9) Uani 1 1 d . . .
H12 H 0.2376 0.4755 0.5961 0.067 Uiso 1 1 calc R . .
C13 C 0.1324(3) 0.36048(17) 0.3307(2) 0.0486(8) Uani 1 1 d . . .
H13 H 0.1594 0.3373 0.2900 0.058 Uiso 1 1 calc R . .
C14 C 0.0087(3) 0.3624(2) 0.3148(3) 0.0627(10) Uani 1 1 d . . .
H14 H -0.0475 0.3413 0.2625 0.075 Uiso 1 1 calc R . .
C15 C -0.0326(4) 0.3957(2) 0.3763(3) 0.0686(12) Uani 1 1 d . . .
H15 H -0.1164 0.3977 0.3641 0.082 Uiso 1 1 calc R . .
C16 C 0.4171(2) 0.26285(13) 0.3734(2) 0.0356(6) Uani 1 1 d . . .
C17 C 0.4628(3) 0.21698(14) 0.3267(2) 0.0423(7) Uani 1 1 d . . .
C18 C 0.3728(3) 0.23912(15) 0.4399(2) 0.0458(7) Uani 1 1 d . . .
H18 H 0.3413 0.2682 0.4717 0.055 Uiso 1 1 calc R . .
C19 C 0.4622(4) 0.15007(15) 0.3463(3) 0.0580(9) Uani 1 1 d . . .
H19 H 0.4913 0.1202 0.3141 0.070 Uiso 1 1 calc R . .
C20 C 0.3747(3) 0.17366(16) 0.4597(3) 0.0542(8) Uani 1 1 d . . .
H20 H 0.3460 0.1592 0.5052 0.065 Uiso 1 1 calc R . .
C21 C 0.4191(4) 0.12900(17) 0.4122(3) 0.0616(10) Uani 1 1 d . . .
H21 H 0.4193 0.0848 0.4254 0.074 Uiso 1 1 calc R . .
C22 C 0.5808(3) 0.34111(15) 0.2126(2) 0.0403(7) Uani 1 1 d . . .
C23 C 0.6358(3) 0.30386(19) 0.1606(2) 0.0508(8) Uani 1 1 d . . .
C24 C 0.5950(3) 0.40867(18) 0.2172(3) 0.0534(8) Uani 1 1 d . . .
H24 H 0.5613 0.4336 0.2521 0.064 Uiso 1 1 calc R . .
C25 C 0.5710(4) 0.20723(18) 0.2124(3) 0.0603(9) Uani 1 1 d . . .
H25 H 0.5670 0.1621 0.2136 0.072 Uiso 1 1 calc R . .
C26 C 0.6279(4) 0.2361(2) 0.1613(3) 0.0642(10) Uani 1 1 d . . .
H26 H 0.6619 0.2111 0.1267 0.077 Uiso 1 1 calc R . .
C27 C 0.6991(4) 0.3362(2) 0.1123(3) 0.0683(11) Uani 1 1 d . . .
H27 H 0.7340 0.3123 0.0773 0.082 Uiso 1 1 calc R . .
C28 C 0.6602(4) 0.4382(2) 0.1688(3) 0.0678(11) Uani 1 1 d . . .
H28 H 0.6704 0.4831 0.1720 0.081 Uiso 1 1 calc R . .
C29 C 0.7101(4) 0.4020(3) 0.1160(3) 0.0722(12) Uani 1 1 d . . .
H29 H 0.7515 0.4229 0.0829 0.087 Uiso 1 1 calc R . .
C30 C 0.5171(3) 0.24470(14) 0.2643(2) 0.0433(7) Uani 1 1 d . . .
C31 C 0.1679(3) 0.34272(14) 0.1215(2) 0.0389(6) Uani 1 1 d . . .
C32 C 0.0492(3) 0.36704(18) 0.0843(3) 0.0558(9) Uani 1 1 d . . .
H32 H 0.0315 0.4069 0.1051 0.067 Uiso 1 1 calc R . .
C33 C 0.1903(3) 0.28163(17) 0.0935(3) 0.0551(9) Uani 1 1 d . . .
H33 H 0.2683 0.2634 0.1207 0.066 Uiso 1 1 calc R . .
C34 C -0.0184(4) 0.2733(2) -0.0129(3) 0.0727(12) Uani 1 1 d . . .
H34 H -0.0804 0.2502 -0.0590 0.087 Uiso 1 1 calc R . .
C35 C -0.0432(3) 0.3322(2) 0.0163(3) 0.0655(10) Uani 1 1 d . . .
H35 H -0.1224 0.3492 -0.0095 0.079 Uiso 1 1 calc R . .
C36 C 0.0980(4) 0.2478(2) 0.0256(3) 0.0737(12) Uani 1 1 d . . .
H36 H 0.1145 0.2074 0.0057 0.088 Uiso 1 1 calc R . .
C37 C 0.3004(3) 0.43525(14) 0.1954(2) 0.0389(6) Uani 1 1 d . A .
C38 C 0.2471(4) 0.48525(18) 0.1162(3) 0.0688(11) Uani 1 1 d D . .
C40 C 0.088(2) 0.3684(9) 0.8178(12) 0.190(18) Uani 0.446(10) 1 d PD B 1
H40A H 0.1652 0.3532 0.8638 0.228 Uiso 0.446(10) 1 calc PR B 1
H40B H 0.0439 0.3932 0.8491 0.228 Uiso 0.446(10) 1 calc PR B 1
Cl1 Cl 0.1084(7) 0.4146(8) 0.7230(8) 0.231(6) Uani 0.446(10) 1 d PDU B 1
Cl2 Cl -0.0051(12) 0.3020(3) 0.7482(6) 0.202(4) Uani 0.446(10) 1 d PDU B 1
C40A C 0.049(2) 0.3702(4) 0.8183(9) 0.199(17) Uani 0.554(10) 1 d PD B 2
H40C H 0.1011 0.3593 0.8828 0.239 Uiso 0.554(10) 1 calc PR B 2
H40D H -0.0365 0.3660 0.8093 0.239 Uiso 0.554(10) 1 calc PR B 2
Cl1A Cl 0.0853(4) 0.4509(2) 0.7838(5) 0.152(2) Uani 0.554(10) 1 d PDU B 2
Cl2A Cl 0.0881(7) 0.3229(4) 0.7328(4) 0.173(3) Uani 0.554(10) 1 d PDU B 2

loop_
_atom_site_aniso_label
_atom_site_aniso_U_11
_atom_site_aniso_U_22
_atom_site_aniso_U_33
_atom_site_aniso_U_23
_atom_site_aniso_U_13
_atom_site_aniso_U_12
Ir1 0.03299(6) 0.02886(6) 0.03101(6) -0.00403(4) 0.01500(4) -0.00091(4)
F1 0.143(3) 0.087(2) 0.0415(15) 0.0145(14) 0.0113(17) -0.024(2)
F2 0.133(3) 0.083(2) 0.140(4) 0.035(2) 0.033(3) 0.058(2)
F3 0.142(3) 0.089(3) 0.092(3) 0.043(2) -0.002(2) -0.058(2)
F1A 0.141(16) 0.092(16) 0.090(15) 0.044(13) 0.055(14) 0.024(15)
F2A 0.138(17) 0.072(15) 0.081(15) 0.023(13) 0.017(16) -0.004(15)
F3A 0.146(17) 0.039(12) 0.080(14) 0.033(11) 0.030(14) -0.009(14)
O1 0.0477(11) 0.0345(10) 0.0405(11) -0.0074(9) 0.0169(10) -0.0019(9)
N1 0.0395(12) 0.0299(12) 0.0378(13) 0.0003(10) 0.0202(10) 0.0025(9)
N2 0.0367(12) 0.0410(13) 0.0347(13) -0.0075(10) 0.0159(10) -0.0005(10)
N3 0.0402(13) 0.0365(12) 0.0324(12) -0.0030(10) 0.0135(10) 0.0002(10)
C1 0.0350(14) 0.0298(13) 0.0361(14) -0.0005(11) 0.0150(12) -0.0054(10)
C2 0.0408(16) 0.0506(18) 0.0383(16) -0.0002(13) 0.0169(13) 0.0000(13)
C3 0.0456(15) 0.0261(12) 0.0322(14) 0.0004(11) 0.0168(12) -0.0023(11)
C4 0.0581(19) 0.0374(16) 0.0361(16) -0.0034(13) 0.0153(14) -0.0072(14)
C5 0.0362(16) 0.067(2) 0.0469(19) 0.0050(16) 0.0128(14) -0.0057(15)
C6 0.0495(19) 0.0538(19) 0.0425(18) -0.0002(15) 0.0068(15) -0.0123(15)
C7 0.0491(16) 0.0257(13) 0.0357(15) 0.0016(11) 0.0222(13) 0.0015(11)
C8 0.0401(15) 0.0346(15) 0.0456(17) 0.0114(12) 0.0225(13) 0.0084(12)
C9 0.0556(19) 0.0360(16) 0.069(2) 0.0093(15) 0.0399(18) 0.0121(14)
C10 0.068(2) 0.0367(16) 0.0487(18) -0.0100(13) 0.0325(17) -0.0021(14)
C11 0.060(2) 0.055(2) 0.087(3) 0.013(2) 0.048(2) 0.0190(17)
C12 0.079(2) 0.0397(17) 0.069(2) -0.0097(16) 0.051(2) 0.0064(16)
C13 0.0389(16) 0.067(2) 0.0421(17) 0.0068(15) 0.0177(14) 0.0045(15)
C14 0.0403(18) 0.089(3) 0.058(2) 0.020(2) 0.0170(17) 0.0025(17)
C15 0.0460(19) 0.079(3) 0.092(3) 0.034(2) 0.038(2) 0.022(2)
C16 0.0342(14) 0.0306(14) 0.0402(15) -0.0028(12) 0.0119(12) -0.0010(11)
C17 0.0424(16) 0.0331(15) 0.0511(18) -0.0054(13) 0.0174(14) -0.0014(12)
C18 0.0502(18) 0.0389(16) 0.0513(19) 0.0006(14) 0.0226(15) -0.0015(13)
C19 0.064(2) 0.0341(17) 0.075(3) -0.0089(16) 0.025(2) 0.0040(15)
C20 0.060(2) 0.0437(18) 0.059(2) 0.0066(16) 0.0231(18) -0.0061(16)
C21 0.070(2) 0.0342(17) 0.076(3) 0.0069(17) 0.023(2) -0.0038(16)
C22 0.0357(14) 0.0516(18) 0.0336(15) -0.0028(13) 0.0131(12) 0.0002(13)
C23 0.0427(17) 0.076(2) 0.0384(17) -0.0072(16) 0.0212(14) 0.0028(16)
C24 0.0479(18) 0.064(2) 0.058(2) 0.0061(17) 0.0307(16) 0.0023(16)
C25 0.071(2) 0.052(2) 0.066(2) -0.0199(18) 0.037(2) 0.0040(17)
C26 0.069(2) 0.073(3) 0.065(2) -0.023(2) 0.041(2) 0.002(2)
C27 0.061(2) 0.103(3) 0.055(2) -0.001(2) 0.0373(19) 0.005(2)
C28 0.060(2) 0.078(3) 0.078(3) 0.021(2) 0.039(2) 0.002(2)
C29 0.056(2) 0.114(4) 0.060(2) 0.020(2) 0.037(2) 0.001(2)
C30 0.0424(16) 0.0401(16) 0.0473(18) -0.0113(13) 0.0167(14) 0.0020(13)
C31 0.0421(15) 0.0431(16) 0.0332(15) -0.0057(12) 0.0161(12) -0.0046(12)
C32 0.0476(18) 0.061(2) 0.054(2) -0.0109(17) 0.0147(16) 0.0030(16)
C33 0.0516(19) 0.0507(19) 0.062(2) -0.0153(17) 0.0202(17) -0.0052(15)
C34 0.063(2) 0.087(3) 0.062(2) -0.024(2) 0.017(2) -0.029(2)
C35 0.0432(19) 0.092(3) 0.057(2) -0.006(2) 0.0132(17) -0.0062(19)
C36 0.072(3) 0.062(2) 0.082(3) -0.037(2) 0.023(2) -0.015(2)
C37 0.0468(16) 0.0365(15) 0.0363(15) -0.0033(12) 0.0190(13) 0.0013(13)
C38 0.082(3) 0.053(2) 0.058(2) 0.0113(18) 0.011(2) -0.005(2)
C40 0.051(14) 0.35(5) 0.13(2) 0.01(2) -0.003(9) 0.037(15)
Cl1 0.113(4) 0.324(13) 0.189(8) 0.092(8) -0.020(5) -0.076(6)
Cl2 0.212(9) 0.157(5) 0.196(6) 0.091(5) 0.032(6) 0.038(5)
C40A 0.065(13) 0.45(5) 0.064(9) 0.023(15) 0.005(6) 0.083(15)
Cl1A 0.096(2) 0.158(4) 0.159(5) 0.021(3) -0.002(3) -0.049(2)
Cl2A 0.156(5) 0.173(5) 0.137(4) -0.006(3) -0.005(3) 0.065(4)

loop_
_atom_type_symbol
_atom_type_description
_atom_type_scat_dispersion_real
_atom_type_scat_dispersion_imag
_atom_type_scat_source
C C 0.0033 0.0016 'International Tables Vol C Tables 4.2.6.8 and 6.1.1.4'
H H 0.0000 0.0000 'International Tables Vol C Tables 4.2.6.8 and 6.1.1.4'
N N 0.0061 0.0033 'International Tables Vol C Tables 4.2.6.8 and 6.1.1.4'
O O 0.0106 0.0060 'International Tables Vol C Tables 4.2.6.8 and 6.1.1.4'
F F 0.0171 0.0103 'International Tables Vol C Tables 4.2.6.8 and 6.1.1.4'
Ir Ir -1.4442 7.9887 'International Tables Vol C Tables 4.2.6.8 and 6.1.1.4'
Cl Cl 0.1484 0.1585 'International Tables Vol C Tables 4.2.6.8 and 6.1.1.4'

loop_
_geom_angle_atom_site_label_1
_geom_angle_atom_site_label_2
_geom_angle_atom_site_label_3
_geom_angle
C16 Ir1 C1 89.95(11)
C16 Ir1 N1 94.70(11)
C1 Ir1 N1 80.29(10)
C16 Ir1 N2 80.01(11)
C1 Ir1 N2 93.62(10)
N1 Ir1 N2 171.99(9)
C16 Ir1 N3 111.37(10)
C1 Ir1 N3 158.58(10)
N1 Ir1 N3 99.29(9)
N2 Ir1 N3 88.28(9)
C16 Ir1 O1 168.93(9)
C1 Ir1 O1 100.90(9)
N1 Ir1 O1 85.11(8)
N2 Ir1 O1 101.24(9)
N3 Ir1 O1 57.89(8)
C37 O1 Ir1 91.97(17)
C7 N1 C8 118.6(2)
C7 N1 Ir1 113.97(18)
C8 N1 Ir1 127.4(2)
C30 N2 C22 119.0(3)
C30 N2 Ir1 114.5(2)
C22 N2 Ir1 126.5(2)
C37 N3 C31 127.9(3)
C37 N3 Ir1 91.56(18)
C31 N3 Ir1 140.51(19)
C2 C1 C3 117.5(3)
C2 C1 Ir1 127.9(2)
C3 C1 Ir1 114.3(2)
C5 C2 C1 120.7(3)
C5 C2 H2 119.7
C1 C2 H2 119.7
C4 C3 C1 120.9(3)
C4 C3 C7 124.0(3)
C1 C3 C7 115.0(2)
C6 C4 C3 119.9(3)
C6 C4 H4 120.1
C3 C4 H4 120.1
C6 C5 C2 121.0(3)
C6 C5 H5 119.5
C2 C5 H5 119.5
C4 C6 C5 119.9(3)
C4 C6 H6 120.0
C5 C6 H6 120.0
N1 C7 C10 121.8(3)
N1 C7 C3 114.9(2)
C10 C7 C3 123.2(3)
N1 C8 C13 119.9(3)
N1 C8 C9 120.5(3)
C13 C8 C9 119.6(3)
C12 C9 C11 123.4(3)
C12 C9 C8 119.0(3)
C11 C9 C8 117.5(3)
C12 C10 C7 119.9(3)
C12 C10 H10 120.0
C7 C10 H10 120.0
C15 C11 C9 121.9(4)
C15 C11 H11 119.1
C9 C11 H11 119.1
C10 C12 C9 119.9(3)
C10 C12 H12 120.0
C9 C12 H12 120.0
C14 C13 C8 120.2(3)
C14 C13 H13 119.9
C8 C13 H13 119.9
C13 C14 C15 120.5(4)
C13 C14 H14 119.7
C15 C14 H14 119.7
C11 C15 C14 120.2(3)
C11 C15 H15 119.9
C14 C15 H15 119.9
C18 C16 C17 117.1(3)
C18 C16 Ir1 127.8(2)
C17 C16 Ir1 115.0(2)
C16 C17 C19 120.9(3)
C16 C17 C30 114.8(3)
C19 C17 C30 124.2(3)
C20 C18 C16 121.5(3)
C20 C18 H18 119.3
C16 C18 H18 119.3
C21 C19 C17 120.1(3)
C21 C19 H19 119.9
C17 C19 H19 119.9
C18 C20 C21 120.6(4)
C18 C20 H20 119.7
C21 C20 H20 119.7
C19 C21 C20 119.8(3)
C19 C21 H21 120.1
C20 C21 H21 120.1
N2 C22 C24 120.6(3)
N2 C22 C23 120.0(3)
C24 C22 C23 119.4(3)
C26 C23 C27 121.8(3)
C26 C23 C22 119.1(3)
C27 C23 C22 119.0(4)
C28 C24 C22 119.1(4)
C28 C24 H24 120.5
C22 C24 H24 120.5
C26 C25 C30 120.8(3)
C26 C25 H25 119.6
C30 C25 H25 119.6
C25 C26 C23 119.6(3)
C25 C26 H26 120.2
C23 C26 H26 120.2
C29 C27 C23 120.8(4)
C29 C27 H27 119.6
C23 C27 H27 119.6
C29 C28 C24 121.3(4)
C29 C28 H28 119.4
C24 C28 H28 119.4
C27 C29 C28 120.3(4)
C27 C29 H29 119.8
C28 C29 H29 119.8
N2 C30 C25 121.2(3)
N2 C30 C17 114.9(3)
C25 C30 C17 123.9(3)
C33 C31 C32 118.6(3)
C33 C31 N3 117.6(3)
C32 C31 N3 123.6(3)
C31 C32 C35 120.2(3)
C31 C32 H32 119.9
C35 C32 H32 119.9
C36 C33 C31 120.4(3)
C36 C33 H33 119.8
C31 C33 H33 119.8
C35 C34 C36 120.0(4)
C35 C34 H34 120.0
C36 C34 H34 120.0
C34 C35 C32 120.2(4)
C34 C35 H35 119.9
C32 C35 H35 119.9
C34 C36 C33 120.4(4)
C34 C36 H36 119.8
C33 C36 H36 119.8
O1 C37 N3 118.5(3)
O1 C37 C38 115.2(3)
N3 C37 C38 126.2(3)
F3 C38 F3A 53.3(15)
F3 C38 F2A 123.6(15)
F3A C38 F2A 107.0(8)
F3 C38 F1 107.7(4)
F3A C38 F1 135.4(12)
F2A C38 F1 45.0(16)
F3 C38 F1A 53.2(16)
F3A C38 F1A 106.2(8)
F2A C38 F1A 106.4(8)
F1 C38 F1A 65.5(16)
F3 C38 F2 106.6(4)
F3A C38 F2 56.8(16)
F2A C38 F2 61.1(16)
F1 C38 F2 105.9(4)
F1A C38 F2 147.9(13)
F3 C38 C37 111.4(3)
F3A C38 C37 110.5(12)
F2A C38 C37 124.6(14)
F1 C38 C37 114.1(3)
F1A C38 C37 100.6(13)
F2 C38 C37 110.8(3)
Cl2 C40 Cl1 98.9(9)
Cl2 C40 H40A 112.0
Cl1 C40 H40A 112.0
Cl2 C40 H40B 112.0
Cl1 C40 H40B 112.0
H40A C40 H40B 109.7
Cl2A C40A Cl1A 97.4(8)
Cl2A C40A H40C 112.3
Cl1A C40A H40C 112.3
Cl2A C40A H40D 112.3
Cl1A C40A H40D 112.3
H40C C40A H40D 109.9

loop_
_geom_bond_atom_site_label_1
_geom_bond_atom_site_label_2
_geom_bond_distance
Ir1 C16 1.982(3)
Ir1 C1 1.985(3)
Ir1 N1 2.069(2)
Ir1 N2 2.071(2)
Ir1 N3 2.269(2)
Ir1 O1 2.281(2)
F1 C38 1.315(4)
F2 C38 1.333(5)
F3 C38 1.307(4)
F1A C38 1.326(8)
F2A C38 1.314(8)
F3A C38 1.314(8)
O1 C37 1.264(3)
N1 C7 1.346(4)
N1 C8 1.390(4)
N2 C30 1.341(4)
N2 C22 1.395(4)
N3 C37 1.299(4)
N3 C31 1.424(4)
C1 C2 1.402(4)
C1 C3 1.402(4)
C2 C5 1.378(5)
C2 H2 0.9300
C3 C4 1.398(4)
C3 C7 1.454(4)
C4 C6 1.371(5)
C4 H4 0.9300
C5 C6 1.378(5)
C5 H5 0.9300
C6 H6 0.9300
C7 C10 1.423(4)
C8 C13 1.396(5)
C8 C9 1.424(4)
C9 C12 1.397(5)
C9 C11 1.419(5)
C10 C12 1.351(5)
C10 H10 0.9300
C11 C15 1.344(6)
C11 H11 0.9300
C12 H12 0.9300
C13 C14 1.380(5)
C13 H13 0.9300
C14 C15 1.392(6)
C14 H14 0.9300
C15 H15 0.9300
C16 C18 1.396(4)
C16 C17 1.406(4)
C17 C19 1.408(4)
C17 C30 1.452(5)
C18 C20 1.377(4)
C18 H18 0.9300
C19 C21 1.361(6)
C19 H19 0.9300
C20 C21 1.389(6)
C20 H20 0.9300
C21 H21 0.9300
C22 C24 1.397(5)
C22 C23 1.424(4)
C23 C26 1.396(5)
C23 C27 1.399(5)
C24 C28 1.390(5)
C24 H24 0.9300
C25 C26 1.343(6)
C25 C30 1.416(4)
C25 H25 0.9300
C26 H26 0.9300
C27 C29 1.359(6)
C27 H27 0.9300
C28 C29 1.381(6)
C28 H28 0.9300
C29 H29 0.9300
C31 C33 1.384(4)
C31 C32 1.385(5)
C32 C35 1.386(5)
C32 H32 0.9300
C33 C36 1.374(5)
C33 H33 0.9300
C34 C35 1.362(6)
C34 C36 1.371(6)
C34 H34 0.9300
C35 H35 0.9300
C36 H36 0.9300
C37 C38 1.532(5)
C40 Cl2 1.817(12)
C40 Cl1 1.827(11)
C40 H40A 0.9700
C40 H40B 0.9700
C40A Cl2A 1.822(11)
C40A Cl1A 1.836(11)
C40A H40C 0.9700
C40A H40D 0.9700
